data_1576251
loop_
_publ_author_name
'Pospisil, Petr'
'Motornov, Vladimir'
'Michal, Ond\<rej'
'Wohlr\'abov\'a, Lucie'
'Boh\'a\<cov\'a, So\<na'
'Slanina, Tom\'a\<s'
'Tar\'abek, J\'an'
'Klepet\'a\<rov\'a, Blanka'
'Beier, Petr'

_publ_section_title
;
 Photochemical Cu(III)-mediated trifluoromethylation of (hetero)arenes and
 biomolecules
;
_journal_name_full 'Chemical Science'
_journal_paper_doi 10.1039/D5SC07405C
_journal_year 2025
_chemical_formula_moiety 'Cu H12 O6, 2(O4 S), 2(H4 N)'
_chemical_formula_sum 'Cu H20 N2 O14 S2'
_chemical_formula_weight 399.85
_chemical_name_systematic 'ammonium copper(II) sulfate hexahydrate'
_space_group_crystal_system monoclinic
_space_group_IT_number 14
_space_group_name_Hall '-P 2ybc'
_space_group_name_H-M_alt 'P 1 21/c 1'
_atom_sites_solution_hydrogens difmap
_atom_sites_solution_primary other
_audit_update_record
;
2025-07-22 deposited with the CCDC.	2025-11-10 downloaded from the CCDC.
;
_cell_angle_alpha 90
_cell_angle_beta 106.270(3)
_cell_angle_gamma 90
_cell_formula_units_Z 2
_cell_length_a 6.35117(16)
_cell_length_b 12.2470(3)
_cell_length_c 9.1130(2)
_cell_measurement_reflns_used 7043
_cell_measurement_temperature 100
_cell_measurement_theta_max 78.1270
_cell_measurement_theta_min 3.5980
_cell_volume 680.45(3)
_computing_cell_refinement 'CrysAlisPro 1.171.43.136a (Rigaku OD, 2024)'
_computing_data_collection 'CrysAlisPro 1.171.43.136a (Rigaku OD, 2024)'
_computing_data_reduction 'CrysAlisPro 1.171.43.136a (Rigaku OD, 2024)'
_computing_molecular_graphics 'CAMERON (Watkin et al., 1996)'
_computing_publication_material 'CRYSTALS (Betteridge et al., 2003)'
_computing_structure_refinement 'CRYSTALS (Betteridge et al., 2003)'
_computing_structure_solution 'Superflip (Palatinus & Chapuis, 2007)'
_diffrn_ambient_temperature 100
_diffrn_measured_fraction_theta_full 0.996
_diffrn_measured_fraction_theta_max 0.982
_diffrn_measurement_device 'four-circle diffractometer'
_diffrn_measurement_device_type 'ROD, Synergy Custom system, HyPix'
_diffrn_radiation_monochromator mirror
_diffrn_radiation_probe x-ray
_diffrn_radiation_type 'Cu K\a'
_diffrn_radiation_wavelength 1.54184
_diffrn_reflns_av_R_equivalents 0.046
_diffrn_reflns_av_unetI/netI 0.055
_diffrn_reflns_limit_h_max 7
_diffrn_reflns_limit_h_min -7
_diffrn_reflns_limit_k_max 15
_diffrn_reflns_limit_k_min -14
_diffrn_reflns_limit_l_max 11
_diffrn_reflns_limit_l_min -11
_diffrn_reflns_number 9577
_diffrn_reflns_theta_full 75.990
_diffrn_reflns_theta_max 78.341
_diffrn_reflns_theta_min 6.217
_diffrn_standards_number 0
_exptl_absorpt_coefficient_mu 5.886
_exptl_absorpt_correction_T_max 1.00
_exptl_absorpt_correction_T_min 0.54
_exptl_absorpt_correction_type multi-scan
_exptl_absorpt_process_details 'DENZO/SCALEPACK (Otwinowski & Minor, 1997)'
_exptl_crystal_colour 'light blue'
_exptl_crystal_density_diffrn 1.951
_exptl_crystal_density_meas ?
_exptl_crystal_density_method 'not measured'
_exptl_crystal_description plate
_exptl_crystal_F_000 414
_exptl_crystal_size_max 0.345
_exptl_crystal_size_mid 0.201
_exptl_crystal_size_min 0.091
_refine_diff_density_max 0.45
_refine_diff_density_min -0.56
_refine_ls_extinction_method None
_refine_ls_goodness_of_fit_ref 0.9991
_refine_ls_hydrogen_treatment constr
_refine_ls_matrix_type full
_refine_ls_number_parameters 88
_refine_ls_number_reflns 1435
_refine_ls_number_restraints 0
_refine_ls_R_factor_all 0.0280
_refine_ls_R_factor_gt 0.0269
_refine_ls_shift/su_max 0.0006852
_refine_ls_shift/su_mean 0.0000599
_refine_ls_structure_factor_coef Fsqd
_refine_ls_weighting_details
;
 Method= Modified Sheldrick 
 w=1/[\s^2^(F^2^) + ( 0.04P)^2^ + 0.88P] 
 ,where P=(max(Fo^2^,0) + 2Fc^2^)/3 
;
_refine_ls_weighting_scheme calc
_refine_ls_wR_factor_all 0.0741
_refine_ls_wR_factor_gt 0.0733
_refine_ls_wR_factor_ref 0.0741
_reflns_limit_h_max 7
_reflns_limit_h_min -7
_reflns_limit_k_max 15
_reflns_limit_k_min 0
_reflns_limit_l_max 11
_reflns_limit_l_min 0
_reflns_number_gt 1364
_reflns_number_total 1435
_reflns_threshold_expression I>2.0\s(I)
_oxford_diffrn_Wilson_B_factor 1.05
_oxford_diffrn_Wilson_scale 0.05
_oxford_refine_ls_scale 6.40(18)
_cod_data_source_file d5sc07405c2.cif
_cod_data_source_block I_CCDC2
_cod_depositor_comments
;
The following automatic conversions were performed:

data item '_exptl_crystal_density_meas' value 'not measured' was
changed to '?' -- the value is perceived as not measured.

Automatic conversion script
Id: cif_fix_values 8170 2020-07-09 18:12:32Z antanas 
;
_cod_original_cell_volume 680.44(3)
_cod_original_sg_symbol_H-M 'P 21/c'
_cod_database_code 1576251
_oxford_refine_reflns_threshold_expression I>-3.0\s(I)
_refine_ls_r_factor_ref 0.0280
_reflns_number_all 1435

loop_
_symmetry_equiv_pos_as_xyz
x,y,z
-x,-y,-z
x,-y+1/2,z+1/2
-x,y+1/2,-z+1/2

loop_
_atom_site_label
_atom_site_type_symbol
_atom_site_fract_x
_atom_site_fract_y
_atom_site_fract_z
_atom_site_U_iso_or_equiv
_atom_site_occupancy
_atom_site_adp_type
_atom_site_refinement_flags_posn
_atom_site_refinement_flags_adp
_atom_site_refinement_flags_occupancy
_atom_site_disorder_assembly
_atom_site_disorder_group
_atom_site_attached_hydrogens
Cu1 Cu 0.5000 1.0000 0.5000 0.0084 1.0000 Uani S . . . . .
O2 O 0.7823(2) 0.93563(11) 0.49356(15) 0.0115 1.0000 Uani . . . . . .
O3 O 0.4711(2) 0.89114(11) 0.65742(14) 0.0114 1.0000 Uani . . . . . .
O4 O 0.6779(2) 1.11859(11) 0.68615(15) 0.0125 1.0000 Uani . . . . . .
S5 S 0.75582(7) 0.63504(3) 0.58041(5) 0.0084 1.0000 Uani . . . . . .
O6 O 0.8671(2) 0.56808(10) 0.71557(14) 0.0114 1.0000 Uani . . . . . .
O7 O 0.7157(2) 0.56794(11) 0.44218(15) 0.0148 1.0000 Uani . . . . . .
O8 O 0.5477(2) 0.67948(11) 0.59877(15) 0.0124 1.0000 Uani . . . . . .
O9 O 0.9032(2) 0.72786(11) 0.57073(15) 0.0120 1.0000 Uani . . . . . .
N10 N 1.1422(3) 0.84214(13) 0.85850(18) 0.0125 1.0000 Uani . . . . . .
H21 H 0.8049 0.8709 0.5140 0.0172 1.0000 Uiso R . . . . .
H22 H 0.8082 0.9397 0.4120 0.0181 1.0000 Uiso R . . . . .
H31 H 0.5427 0.9046 0.7439 0.0183 1.0000 Uiso R . . . . .
H42 H 0.8019 1.0988 0.7240 0.0196 1.0000 Uiso R . . . . .
H41 H 0.6271 1.1239 0.7578 0.0193 1.0000 Uiso R . . . . .
H32 H 0.4947 0.8295 0.6349 0.0181 1.0000 Uiso R . . . . .
H103 H 1.1276 0.9113 0.8323 0.0189 1.0000 Uiso R . . . . .
H104 H 1.2804 0.8303 0.9094 0.0193 1.0000 Uiso R . . . . .
H101 H 1.1063 0.8009 0.7761 0.0198 1.0000 Uiso R . . . . .
H102 H 1.0571 0.8269 0.9178 0.0193 1.0000 Uiso R . . . . .

loop_
_atom_site_aniso_label
_atom_site_aniso_U_11
_atom_site_aniso_U_22
_atom_site_aniso_U_33
_atom_site_aniso_U_23
_atom_site_aniso_U_13
_atom_site_aniso_U_12
Cu1 0.0098(2) 0.0070(2) 0.0080(2) 0.00073(12) 0.00201(15) 0.00100(13)
O2 0.0141(7) 0.0095(6) 0.0117(6) 0.0016(5) 0.0050(5) 0.0019(5)
O3 0.0155(7) 0.0092(6) 0.0087(6) -0.0001(5) 0.0020(5) 0.0007(5)
O4 0.0123(7) 0.0130(6) 0.0117(6) -0.0010(5) 0.0024(5) 0.0005(5)
S5 0.0101(2) 0.0068(2) 0.0078(2) 0.00024(14) 0.00144(16) 0.00027(14)
O6 0.0134(7) 0.0104(7) 0.0095(6) 0.0023(5) 0.0015(5) 0.0016(5)
O7 0.0200(7) 0.0135(7) 0.0092(6) -0.0022(5) 0.0010(5) 0.0007(5)
O8 0.0104(6) 0.0106(6) 0.0162(7) 0.0008(5) 0.0038(5) 0.0009(5)
O9 0.0118(6) 0.0090(6) 0.0149(7) 0.0022(5) 0.0033(5) -0.0017(5)
N10 0.0130(8) 0.0108(8) 0.0135(8) -0.0003(6) 0.0034(6) -0.0001(6)

loop_
_atom_type_symbol
_atom_type_scat_dispersion_real
_atom_type_scat_dispersion_imag
_atom_type_scat_Cromer_Mann_a1
_atom_type_scat_Cromer_Mann_b1
_atom_type_scat_Cromer_Mann_a2
_atom_type_scat_Cromer_Mann_b2
_atom_type_scat_Cromer_Mann_a3
_atom_type_scat_Cromer_Mann_b3
_atom_type_scat_Cromer_Mann_a4
_atom_type_scat_Cromer_Mann_b4
_atom_type_scat_Cromer_Mann_c
_atom_type_scat_source
C 0.0181 0.0091 2.3100 20.8439 1.0200 10.2075 1.5886 0.5687 0.8650 51.6512 0.2156 'International Tables Vol C 4.2.6.8 and 6.1.1.4'
H 0.0000 0.0000 0.4930 10.5109 0.3229 26.1257 0.1402 3.1424 0.0408 57.7998 0.0030 'International Tables Vol C 4.2.6.8 and 6.1.1.4'
N 0.0311 0.0180 12.2126 0.0057 3.1322 9.8933 2.0125 28.9975 1.1663 0.5826 -11.5290 'International Tables Vol C 4.2.6.8 and 6.1.1.4'
O 0.0492 0.0322 3.0485 13.2771 2.2868 5.7011 1.5463 0.3239 0.8670 32.9089 0.2508 'International Tables Vol C 4.2.6.8 and 6.1.1.4'
Cu -1.9646 0.5888 13.3380 3.5828 7.1676 0.2470 5.6158 11.3966 1.6735 64.8126 1.1910 'International Tables Vol C 4.2.6.8 and 6.1.1.4'
S 0.3331 0.5567 6.9053 1.4679 5.2034 22.2151 1.4379 0.2536 1.5863 56.1720 0.8669 'International Tables Vol C 4.2.6.8 and 6.1.1.4'

loop_
_geom_angle_atom_site_label_1
_geom_angle_site_symmetry_1
_geom_angle_atom_site_label_2
_geom_angle_site_symmetry_2
_geom_angle_atom_site_label_3
_geom_angle_site_symmetry_3
_geom_angle
_geom_angle_publ_flag
O4 2_676 Cu1 . O3 2_676 90.97(5) yes
O4 2_676 Cu1 . O2 2_676 90.66(5) yes
O3 2_676 Cu1 . O2 2_676 91.25(5) yes
O4 2_676 Cu1 . O2 . 89.34(5) yes
O3 2_676 Cu1 . O2 . 88.75(5) yes
O2 2_676 Cu1 . O2 . 179.99 yes
O4 2_676 Cu1 . O3 . 89.03(5) yes
O3 2_676 Cu1 . O3 . 179.99 yes
O2 2_676 Cu1 . O3 . 88.75(5) yes
O2 . Cu1 . O3 . 91.25(5) yes
O4 2_676 Cu1 . O4 . 179.99 yes
O3 2_676 Cu1 . O4 . 89.03(5) yes
O2 2_676 Cu1 . O4 . 89.34(5) yes
O2 . Cu1 . O4 . 90.66(5) yes
O3 . Cu1 . O4 . 90.97(5) yes
Cu1 . O2 . H21 . 118.9 no
Cu1 . O2 . H22 . 115.1 no
H21 . O2 . H22 . 101.6 no
Cu1 . O3 . H31 . 115.0 no
Cu1 . O3 . H32 . 112.3 no
H31 . O3 . H32 . 110.1 no
Cu1 . O4 . H42 . 110.4 no
Cu1 . O4 . H41 . 115.2 no
H42 . O4 . H41 . 104.1 no
O6 . S5 . O7 . 109.35(8) yes
O6 . S5 . O8 . 109.98(8) yes
O7 . S5 . O8 . 110.93(8) yes
O6 . S5 . O9 . 108.04(8) yes
O7 . S5 . O9 . 109.73(8) yes
O8 . S5 . O9 . 108.76(8) yes
H103 . N10 . H104 . 108.4 no
H103 . N10 . H101 . 109.9 no
H104 . N10 . H101 . 109.6 no
H103 . N10 . H102 . 109.5 no
H104 . N10 . H102 . 109.4 no
H101 . N10 . H102 . 110.1 no

loop_
_geom_bond_atom_site_label_1
_geom_bond_site_symmetry_1
_geom_bond_atom_site_label_2
_geom_bond_site_symmetry_2
_geom_bond_distance
_geom_bond_publ_flag
Cu1 . O4 2_676 2.2781(13) yes
Cu1 . O3 2_676 2.0042(13) yes
Cu1 . O2 2_676 1.9747(13) yes
Cu1 . O2 . 1.9747(13) yes
Cu1 . O3 . 2.0042(13) yes
Cu1 . O4 . 2.2781(13) yes
O2 . H21 . 0.818 no
O2 . H22 . 0.806 no
O3 . H31 . 0.809 no
O3 . H32 . 0.807 no
O4 . H42 . 0.803 no
O4 . H41 . 0.808 no
S5 . O6 . 1.4837(13) yes
S5 . O7 . 1.4653(13) yes
S5 . O8 . 1.4819(14) yes
S5 . O9 . 1.4908(13) yes
N10 . H103 . 0.878 no
N10 . H104 . 0.883 no
N10 . H101 . 0.881 no
N10 . H102 . 0.884 no

loop_
_geom_hbond_atom_site_label_D
_geom_hbond_site_symmetry_D
_geom_hbond_atom_site_label_H
_geom_hbond_site_symmetry_H
_geom_hbond_atom_site_label_A
_geom_hbond_site_symmetry_A
_geom_hbond_angle_DHA
_geom_hbond_distance_DH
_geom_hbond_distance_HA
_geom_hbond_distance_DA
_geom_hbond_publ_flag
O2 . H21 . O9 . 171 0.82 1.88 2.6938(19) yes
O2 . H22 . O6 3_564 174 0.81 1.93 2.7339(18) yes
O3 . H31 . O7 3_565 178 0.81 1.86 2.6720(18) yes
O4 . H42 . O6 4_756 168 0.80 2.05 2.8435(19) yes
O4 . H41 . O8 4_656 162 0.81 2.05 2.8327(19) yes
O3 . H32 . O8 . 175 0.81 1.91 2.7180(19) yes
N10 . H103 . O6 4_756 173 0.88 1.97 2.845(2) yes
N10 . H104 . O8 3_665 156 0.88 2.06 2.887(2) yes
N10 . H101 . O9 . 159 0.88 2.15 2.985(2) yes
N10 . H102 . O7 3_565 128 0.88 2.58 3.208(2) yes
N10 . H102 . O9 3_565 170 0.88 2.03 2.903(2) yes
